data_2000508
loop_
_publ_author_name
'Chattopadhyay, T. K.'
'Palmer, R. A.'
'Lisgarten, J. N.'
'Wyns, L.'
'Gazi, D. M.'

_publ_section_title
;
 Structures of chromium(III) cyclam complexes. 4. Structure of
 <i>trans</i>-bromochloro(1,4,8,11-tetraazacyclotetradecane)chromium(III)
 bromide displaying structural enantiomorphism with the dibromo complex
;
_journal_issue 10
_journal_name_full 'Acta Crystallographica Section C'
_journal_page_first 1756
_journal_page_last 1759
_journal_paper_doi 10.1107/S0108270192000039
_journal_volume 48
_journal_year 1992
_chemical_formula_moiety 'C10 H24 Br1 Cl1 Cr1 N4,Br1'
_chemical_formula_sum 'C10 H24 Br2 Cl Cr N4'
_chemical_formula_weight 447.7
_symmetry_cell_setting tetragonal
_symmetry_space_group_name_Hall '-P 4c'
_symmetry_space_group_name_H-M 'P 42/m'
_cell_angle_alpha 90
_cell_angle_beta 90
_cell_angle_gamma 90
_cell_formula_units_Z 2
_cell_length_a 7.7750(10)
_cell_length_b 7.7750(10)
_cell_length_c 13.686(2)
_cell_volume 827.33(19)
_diffrn_radiation_type Mo
_diffrn_radiation_wavelength 0.71073
_exptl_absorpt_coefficient_mu 5.61
_exptl_crystal_density_diffrn 1.81
_exptl_crystal_F_000 446.0
_cod_data_source_file he0039.cif
_cod_data_source_block he0039a
_cod_original_cell_volume 827.2(3)
_cod_original_formula_sum 'C10 H24 Br2 Cl1 Cr1 N4'
_cod_database_code 2000508

loop_
_atom_site_label
_atom_site_fract_x
_atom_site_fract_y
_atom_site_fract_z
_atom_site_U_iso_or_equiv
Br(1) .3012(10) .2466(8) .0 .0420(10)
Cr(1) .5 .0 .0 .0240(10)
Cl(1) .326(3) .253(2) .0 .0390(10)
N(1) .6470(4) .1027(5) -.1113(3) .0390(10)
C(2) .5425(6) .0878(7) -.2009(3) .036(2)
C(3) .7174(6) .2783(6) -.0944(4) .049(3)
C(4) .8167(10) .2893(9) .0 .051(3)
Br(2) .0 .0 .25 .052(5)
H(11) .7530(4) .0133(5) -.1150(3) ?
H(21) .4452(6) .1905(7) -.2040(3) ?
H(22) .6275(6) .0966(7) -.2632(3) ?
H(31) .8027(6) .3107(6) -.1538(4) ?
H(32) .6118(6) .3685(6) -.0924(4) ?
H(41) .8835(10) .4111(9) .0 ?
H(42) .9093(10) .1858(9) .0 ?

loop_
_geom_angle_atom_site_label_1
_geom_angle_atom_site_label_2
_geom_angle_atom_site_label_3
_geom_angle
N(1) Cr(1) Br(1) 96.6(2)
N(1) Cr(1) Cl(1) 89.8(4)
Cl(1) Cr(1) Br(1) 4.3(9)
N(1) Cr(1) N(1') 85.0(2)
N(1) Cr(1) N(1") 95.0(2)
C(3) N(1) Cr(1) 116.3(3)
C(2) N(1) C(2) 113.8(4)
C(2) N(1) Cr(1) 106.2(3)
C(3) C(4) C(3") 117.9(6)

loop_
_geom_bond_atom_site_label_1
_geom_bond_atom_site_label_2
_geom_bond_distance
Cr(1) Cl(1) 2.385(5)
Cr(1) Br(1) 2.463(2)
Cr(1) N(1) 2.064(4)
C(2) C(2') 1.517(11)
C(2) N(1) 1.476(6)
C(3) N(1) 1.489(6)
C(3) C(4) 1.507(6)
